data_9016949
loop_
_publ_author_name
'Okudera, H.'

_publ_section_title
;
 Relationships among channel typology and atomic displacements in the structures
 of Pb5(BO4)3Cl with B = P (pyromorphite), V (vanadinite), and As (mimetite)
;
_journal_name_full 'American Mineralogist'
_journal_page_first 1573
_journal_page_last 1579
_journal_volume 98
_journal_year 2013
_chemical_compound_source 'Mibladen, Morocco'
_chemical_formula_sum 'Cl0.915 O12 P0.012 Pb4.51 V2.976'
_chemical_name_mineral Vanadinite
_space_group_IT_number 176
_space_group_name_Hall '-P 6c'
_space_group_name_H-M_alt 'P 63/m'
_symmetry_space_group_name_H-M 'P 63/m'
_cell_angle_alpha 90
_cell_angle_beta 90
_cell_angle_gamma 120
_cell_length_a 10.3231
_cell_length_b 10.3231
_cell_length_c 7.3399
_cell_formula_units_Z 2
_cell_volume 677.394
_database_code_amcsd 0020248
_exptl_crystal_density_diffrn 6.427
_cod_data_source_file inputs/fixed/downloads/05/05577.cif
_cod_data_source_block 05577
_cod_original_formula_sum 'Pb4.51 V2.976 P.012 O12 Cl.915'
_cod_database_code 9016949

loop_
_space_group_symop_operation_xyz
x,y,z
-x+y,-x,1/2-z
x-y,x,1/2+z
y,-x+y,-z
-y,x-y,z
x,y,1/2-z
-x,-y,1/2+z
x-y,x,-z
-x+y,-x,z
-y,x-y,1/2-z
y,-x+y,1/2+z
-x,-y,-z

loop_
_atom_site_aniso_label
_atom_site_aniso_U_11
_atom_site_aniso_U_22
_atom_site_aniso_U_33
_atom_site_aniso_U_12
_atom_site_aniso_U_13
_atom_site_aniso_U_23
Pb1 0.01835 0.01835 0.00877 0.00918 0.00000 0.00000
Pb2 0.01189 0.01629 0.02196 0.00693 0.00000 0.00000
V 0.01032 0.00790 0.00717 0.00514 0.00000 0.00000
P 0.01032 0.00790 0.00717 0.00514 0.00000 0.00000
O1 0.03298 0.02392 0.01010 0.02160 0.00000 0.00000
O2 0.00918 0.01842 0.03349 -0.00069 0.00000 0.00000
O3 0.03702 0.03546 0.02095 0.02671 -0.01780 -0.01376
Cl 0.01908 0.01908 0.01655 0.00954 0.00000 0.00000

loop_
_atom_site_label
_atom_site_fract_x
_atom_site_fract_y
_atom_site_fract_z
_atom_site_occupancy
_atom_site_U_iso_or_equiv
Pb1 0.33333 0.66667 0.00770 0.90200 0.01500
Pb2 0.25496 0.01228 0.25000 0.90200 0.01700
V 0.40938 0.38370 0.25000 0.99200 0.00800
P 0.40938 0.38370 0.25000 0.00400 0.00800
O1 0.33450 0.49910 0.25000 1.00000 0.01900
O2 0.60130 0.48620 0.25000 1.00000 0.02400
O3 0.36000 0.26980 0.06420 1.00000 0.02700
Cl 0.00000 0.00000 0.00000 0.91500 0.01800

loop_
_cod_related_entry_id
_cod_related_entry_database
_cod_related_entry_code
1 AMCSD 0020248
